data_1509404
loop_
_publ_author_name
'Orlova, N.S.'
'Bodnar', I.V.'

_publ_section_title
;
 X-ray study of the thermal expansion anisotropy in Ag Ga S2 and Ag In S2
 compounds over the temperature range from 80 to 650 K
;
_journal_name_full 'Physica Status Solidi, Sectio A: Applied Research'
_journal_page_first 503
_journal_page_last 507
_journal_paper_doi 10.1002/pssa.2210910218
_journal_volume 91
_journal_year 1985
_chemical_formula_sum 'Ag In S2'
_space_group_IT_number 122
_symmetry_space_group_name_Hall 'I -4 2bw'
_symmetry_space_group_name_H-M 'I -4 2 d'
_cell_angle_alpha 90
_cell_angle_beta 90
_cell_angle_gamma 90
_cell_formula_units_Z 4
_cell_length_a 5.8288
_cell_length_b 5.8288
_cell_length_c 11.1975
_cell_volume 380.434
_citation_journal_id_ASTM PSSABA
_cod_data_source_file silver1-2_345.cif
_cod_data_source_block Ag1In1S2
_cod_original_cell_volume 380.4341
_cod_original_formula_sum 'Ag1 In1 S2'
_cod_database_code 1509404

loop_
_symmetry_equiv_pos_as_xyz
x,y,z
y,-x,-z
-x,-y,z
-y,x,-z
x,-y+1/2,-z+1/4
-y+1/2,-x,z+3/4
-x,y+1/2,-z+1/4
y+1/2,x,z+3/4
x+1/2,y+1/2,z+1/2
y+1/2,-x+1/2,-z+1/2
-x+1/2,-y+1/2,z+1/2
-y+1/2,x+1/2,-z+1/2
x+1/2,-y+1,-z+3/4
-y+1,-x+1/2,z+5/4
-x+1/2,y+1,-z+3/4
y+1,x+1/2,z+5/4

loop_
_atom_site_label
_atom_site_type_symbol
_atom_site_fract_x
_atom_site_fract_y
_atom_site_fract_z
_atom_site_occupancy
_atom_site_U_iso_or_equiv
Ag1 Ag 0 0 0 1 0.0
S1 S 0.2544 0.25 0.125 1 0.0
In1 In 0 0 0.5 1 0.0
